data_2212821
loop_
_publ_author_name
'Germ\'an-Acacio, Juan Manuel'
'Hern\'andez-Ortega, Sim\'on'
'Vald\'es-Mart\'inez, Jes\'us'

_publ_section_title
<i>trans</i>-Diaqua(isonicotinamide-\k<i>N</i>)(pyridine-2,6-dicarboxylato-\k^3^<i>N</i>,<i>O</i>,<i>O</i>')cobalt(III)
_journal_coeditor_code CI2309
_journal_issue 4
_journal_name_full 'Acta Crystallographica Section E'
_journal_page_first m1057
_journal_page_last m1058
_journal_paper_doi 10.1107/S1600536807011245
_journal_volume 63
_journal_year 2007
_chemical_formula_iupac '[Co (C7 H3 N O4) (C6 H6 N2 O) (H2 O)2]'
_chemical_formula_moiety 'C13 H13 Co N3 O7'
_chemical_formula_sum 'C13 H13 Co N3 O7'
_chemical_formula_weight 382.19
_chemical_name_systematic
;
trans-Diaqua(isonicotinamide-\kN)(pyridine-2,6-dicarboxylate-
\k^3^N,O,O')cobalt(III)
;
_space_group_IT_number 15
_symmetry_cell_setting monoclinic
_symmetry_space_group_name_Hall '-C 2yc'
_symmetry_space_group_name_H-M 'C 1 2/c 1'
_atom_sites_solution_hydrogens geom
_atom_sites_solution_primary direct
_atom_sites_solution_secondary difmap
_audit_creation_method SHELXL-97
_cell_angle_alpha 90.00
_cell_angle_beta 105.295(2)
_cell_angle_gamma 90.00
_cell_formula_units_Z 8
_cell_length_a 17.7893(8)
_cell_length_b 10.9635(8)
_cell_length_c 15.7479(9)
_cell_measurement_reflns_used 6592
_cell_measurement_temperature 291(2)
_cell_measurement_theta_max 25.36
_cell_measurement_theta_min 2.38
_cell_volume 2962.6(3)
_computing_cell_refinement 'SAINT (Bruker, 1999)'
_computing_data_collection 'SMART (Bruker, 1999)'
_computing_data_reduction SAINT
_computing_molecular_graphics 'X-SEED (Barbour, 2001)'
_computing_publication_material 'enCIFer (Allen <i>et al.</i>,  2004) and publCIF (Westrip, 2007)'
_computing_structure_refinement SHELXTL
_computing_structure_solution 'SHELXTL (Sheldrick, 2006)'
_diffrn_ambient_temperature 291(2)
_diffrn_detector_area_resol_mean 0.83
_diffrn_measured_fraction_theta_full 0.999
_diffrn_measured_fraction_theta_max 0.999
_diffrn_measurement_device_type 'Bruker SMART APEX CCD area-detector'
_diffrn_measurement_method \w
_diffrn_radiation_monochromator graphite
_diffrn_radiation_source 'fine-focus sealed tube'
_diffrn_radiation_type MoK\a
_diffrn_radiation_wavelength 0.71073
_diffrn_reflns_av_R_equivalents 0.0569
_diffrn_reflns_av_sigmaI/netI 0.0393
_diffrn_reflns_limit_h_max 21
_diffrn_reflns_limit_h_min -21
_diffrn_reflns_limit_k_max 13
_diffrn_reflns_limit_k_min -13
_diffrn_reflns_limit_l_max 18
_diffrn_reflns_limit_l_min -18
_diffrn_reflns_number 11779
_diffrn_reflns_theta_full 25.00
_diffrn_reflns_theta_max 25.00
_diffrn_reflns_theta_min 2.20
_diffrn_standards_number 0
_exptl_absorpt_coefficient_mu 1.203
_exptl_absorpt_correction_T_max 0.8901
_exptl_absorpt_correction_T_min 0.6945
_exptl_absorpt_correction_type analytical
_exptl_absorpt_process_details '(SHELXTL; Sheldrick, 2006)'
_exptl_crystal_colour violet
_exptl_crystal_density_diffrn 1.714
_exptl_crystal_density_method 'not measured'
_exptl_crystal_description Prism
_exptl_crystal_F_000 1560
_exptl_crystal_size_max 0.28
_exptl_crystal_size_mid 0.17
_exptl_crystal_size_min 0.13
_refine_diff_density_max 0.389
_refine_diff_density_min -0.198
_refine_ls_extinction_method none
_refine_ls_goodness_of_fit_ref 0.958
_refine_ls_hydrogen_treatment mixed
_refine_ls_matrix_type full
_refine_ls_number_parameters 235
_refine_ls_number_reflns 2611
_refine_ls_number_restraints 6
_refine_ls_restrained_S_all 0.959
_refine_ls_R_factor_all 0.0363
_refine_ls_R_factor_gt 0.0297
_refine_ls_shift/su_max 0.001
_refine_ls_shift/su_mean 0.000
_refine_ls_structure_factor_coef Fsqd
_refine_ls_weighting_details 'calc w=1/[\s^2^(Fo^2^)+(0.042P)^2^] where P=(Fo^2^+2Fc^2^)/3'
_refine_ls_weighting_scheme calc
_refine_ls_wR_factor_gt 0.0711
_refine_ls_wR_factor_ref 0.0733
_reflns_number_gt 2167
_reflns_number_total 2611
_reflns_threshold_expression I>2\s(I)
_cod_data_source_file ci2309.cif
_cod_data_source_block I
_cod_depositor_comments
;
The following automatic conversions were performed:
'_exptl_absorpt_correction_type' value 'Analytical' changed to
'analytical' according to
'/home/saulius/struct/CIF-dictionaries/cif_core.dic' dictionary named
'cif_core.dic' version 2.4.1 from 2010-06-29.

Automatic conversion script
Id: cif_fix_enum 1527 2010-12-29 10:47:43Z saulius 

The following automatic conversions were performed:

'_exptl_absorpt_correction_type' value 'Analytical' changed to
'analytical' according to
/home/saulius/struct/CIF-dictionaries/cif_core.dic dictionary named
'cif_core.dic' version 2.4.1 from 2010-06-29.

Automatic conversion script
Id: cif_fix_values 1715 2011-07-08 13:25:40Z adriana 
;
_cod_original_sg_symbol_H-M 'C 2/c'
_cod_database_code 2212821
_cod_database_fobs_code 2212821

loop_
_symmetry_equiv_pos_as_xyz
'x, y, z'
'-x, y, -z+1/2'
'x+1/2, y+1/2, z'
'-x+1/2, y+1/2, -z+1/2'
'-x, -y, -z'
'x, -y, z-1/2'
'-x+1/2, -y+1/2, -z'
'x+1/2, -y+1/2, z-1/2'

loop_
_atom_site_type_symbol
_atom_site_label
_atom_site_fract_x
_atom_site_fract_y
_atom_site_fract_z
_atom_site_U_iso_or_equiv
_atom_site_adp_type
_atom_site_calc_flag
_atom_site_refinement_flags
_atom_site_occupancy
Co Co1 0.393989(16) 0.15703(2) 1.016289(18) 0.02773(12) Uani d . 1
O O1 0.45475(9) 0.15989(13) 0.91538(10) 0.0339(4) Uani d D 1
H H1A 0.4305(12) 0.186(2) 0.8656(9) 0.041 Uiso d D 1
H H1B 0.4697(13) 0.0911(12) 0.9042(15) 0.041 Uiso d D 1
O O2 0.33020(9) 0.16256(16) 1.11210(11) 0.0422(4) Uani d D 1
H H2A 0.3468(14) 0.153(2) 1.1668(7) 0.051 Uiso d D 1
H H2B 0.2818(6) 0.162(2) 1.1011(17) 0.051 Uiso d D 1
O O3 0.49235(8) 0.07015(12) 1.10465(9) 0.0325(4) Uani d . 1
O O4 0.59653(9) 0.10730(14) 1.21689(9) 0.0371(4) Uani d . 1
O O5 0.32816(8) 0.31451(13) 0.95453(10) 0.0336(4) Uani d . 1
O O6 0.32817(9) 0.51736(14) 0.96214(11) 0.0491(5) Uani d . 1
O O7 0.13323(11) -0.23928(14) 0.74042(11) 0.0572(5) Uani d . 1
N N1 0.45724(9) 0.29792(14) 1.07962(11) 0.0258(4) Uani d . 1
N N2 0.32834(9) 0.01163(15) 0.95167(11) 0.0298(4) Uani d . 1
N N3 0.20067(13) -0.38935(17) 0.82205(14) 0.0435(5) Uani d D 1
H H3A 0.2367(11) -0.419(2) 0.8667(11) 0.052 Uiso d D 1
H H3B 0.1681(11) -0.4431(18) 0.7882(13) 0.052 Uiso d D 1
C C2 0.52268(11) 0.27527(19) 1.14289(13) 0.0268(5) Uani d . 1
C C3 0.56692(14) 0.3706(2) 1.18636(16) 0.0407(6) Uani d . 1
H H3 0.6129 0.3558 1.2296 0.049 Uiso calc R 1
C C4 0.54178(14) 0.4890(2) 1.16462(17) 0.0495(7) Uani d . 1
H H4 0.5709 0.5544 1.1934 0.059 Uiso calc R 1
C C5 0.47335(13) 0.5100(2) 1.10008(15) 0.0408(6) Uani d . 1
H H5 0.4557 0.5891 1.0854 0.049 Uiso calc R 1
C C6 0.43205(12) 0.41133(17) 1.05823(14) 0.0286(5) Uani d . 1
C C7 0.53967(12) 0.14005(19) 1.15767(13) 0.0269(5) Uani d . 1
C C8 0.35635(12) 0.41660(18) 0.98547(14) 0.0312(5) Uani d . 1
C C10 0.27062(14) 0.0334(2) 0.87983(16) 0.0470(7) Uani d . 1
H H10 0.2599 0.1138 0.8618 0.056 Uiso calc R 1
C C11 0.22639(14) -0.0578(2) 0.83133(16) 0.0480(7) Uani d . 1
H H11 0.1872 -0.0384 0.7812 0.058 Uiso calc R 1
C C12 0.23984(12) -0.17782(18) 0.85663(14) 0.0294(5) Uani d . 1
C C13 0.30021(13) -0.20104(19) 0.93008(14) 0.0316(5) Uani d . 1
H H13 0.3122 -0.2807 0.9491 0.038 Uiso calc R 1
C C14 0.34272(12) -0.10461(19) 0.97520(14) 0.0317(5) Uani d . 1
H H14 0.3834 -0.1217 1.0245 0.038 Uiso calc R 1
C C15 0.18708(13) -0.27266(19) 0.80171(14) 0.0338(5) Uani d . 1

loop_
_atom_site_aniso_label
_atom_site_aniso_U_11
_atom_site_aniso_U_22
_atom_site_aniso_U_33
_atom_site_aniso_U_12
_atom_site_aniso_U_13
_atom_site_aniso_U_23
Co1 0.02599(18) 0.01949(17) 0.03017(18) 0.00008(11) -0.00590(12) -0.00188(12)
O1 0.0384(9) 0.0268(8) 0.0302(9) 0.0069(7) -0.0022(7) 0.0007(7)
O2 0.0284(9) 0.0617(11) 0.0316(9) 0.0004(8) -0.0008(7) 0.0064(8)
O3 0.0305(8) 0.0249(8) 0.0338(8) 0.0030(6) -0.0062(7) -0.0024(7)
O4 0.0350(9) 0.0378(9) 0.0299(8) 0.0074(7) -0.0065(7) 0.0008(7)
O5 0.0302(8) 0.0239(8) 0.0374(9) 0.0010(6) -0.0074(7) 0.0002(7)
O6 0.0449(10) 0.0253(9) 0.0635(11) 0.0052(7) -0.0097(8) 0.0069(8)
O7 0.0650(12) 0.0258(9) 0.0540(11) -0.0024(8) -0.0317(9) -0.0004(8)
N1 0.0240(9) 0.0217(9) 0.0281(9) 0.0004(7) 0.0005(8) -0.0011(7)
N2 0.0302(10) 0.0221(9) 0.0325(10) -0.0018(7) 0.0001(8) -0.0031(8)
N3 0.0516(13) 0.0213(10) 0.0436(13) -0.0042(9) -0.0120(10) -0.0006(9)
C2 0.0217(11) 0.0296(12) 0.0255(11) 0.0005(9) -0.0004(9) -0.0030(9)
C3 0.0294(13) 0.0348(13) 0.0466(15) -0.0031(10) -0.0100(11) -0.0049(11)
C4 0.0435(15) 0.0269(13) 0.0624(17) -0.0081(11) -0.0138(12) -0.0084(12)
C5 0.0386(13) 0.0219(12) 0.0538(15) -0.0005(10) -0.0017(11) -0.0019(11)
C6 0.0267(11) 0.0211(11) 0.0342(12) -0.0001(9) 0.0016(9) 0.0000(9)
C7 0.0231(11) 0.0307(12) 0.0239(11) 0.0038(9) 0.0007(9) -0.0004(9)
C8 0.0290(12) 0.0232(12) 0.0368(13) 0.0029(9) 0.0006(10) 0.0046(10)
C10 0.0470(15) 0.0199(11) 0.0559(16) 0.0002(10) -0.0186(12) 0.0024(11)
C11 0.0460(15) 0.0245(12) 0.0527(15) 0.0004(11) -0.0236(12) 0.0041(11)
C12 0.0303(12) 0.0229(11) 0.0309(12) -0.0014(9) 0.0007(10) -0.0015(9)
C13 0.0360(12) 0.0200(10) 0.0335(12) -0.0003(9) -0.0002(10) 0.0041(9)
C14 0.0301(12) 0.0289(12) 0.0294(12) -0.0020(9) -0.0038(9) 0.0022(10)
C15 0.0386(13) 0.0230(12) 0.0324(12) -0.0032(9) -0.0035(10) -0.0008(10)

loop_
_atom_type_symbol
_atom_type_description
_atom_type_scat_dispersion_real
_atom_type_scat_dispersion_imag
_atom_type_scat_source
C C 0.0033 0.0016 'International Tables Vol C Tables 4.2.6.8 and 6.1.1.4'
H H 0.0000 0.0000 'International Tables Vol C Tables 4.2.6.8 and 6.1.1.4'
N N 0.0061 0.0033 'International Tables Vol C Tables 4.2.6.8 and 6.1.1.4'
O O 0.0106 0.0060 'International Tables Vol C Tables 4.2.6.8 and 6.1.1.4'
Co Co 0.3494 0.9721 'International Tables Vol C Tables 4.2.6.8 and 6.1.1.4'

loop_
_geom_angle_atom_site_label_1
_geom_angle_atom_site_label_2
_geom_angle_atom_site_label_3
_geom_angle
_geom_angle_publ_flag
N1 Co1 N2 179.59(7) y
N1 Co1 O2 87.68(7) y
N2 Co1 O2 91.91(7) y
N1 Co1 O1 91.77(6) y
N2 Co1 O1 88.64(6) y
O2 Co1 O1 176.75(6) y
N1 Co1 O3 76.48(6) y
N2 Co1 O3 103.50(6) y
O2 Co1 O3 92.82(6) y
O1 Co1 O3 90.16(6) y
N1 Co1 O5 77.08(6) y
N2 Co1 O5 102.95(6) y
O2 Co1 O5 88.24(6) y
O1 Co1 O5 88.52(6) y
O3 Co1 O5 153.47(6) y
Co1 O1 H1A 117.5(17) ?
Co1 O1 H1B 113.3(16) ?
H1A O1 H1B 103(2) ?
Co1 O2 H2A 128.1(18) ?
Co1 O2 H2B 124.8(18) ?
H2A O2 H2B 106(2) ?
C7 O3 Co1 116.24(12) ?
C8 O5 Co1 114.71(12) ?
C6 N1 C2 121.87(17) ?
C6 N1 Co1 118.89(13) ?
C2 N1 Co1 119.22(14) ?
C14 N2 C10 117.09(18) ?
C14 N2 Co1 123.76(14) ?
C10 N2 Co1 119.06(14) ?
C15 N3 H3A 127.0(17) ?
C15 N3 H3B 116.2(16) ?
H3A N3 H3B 117(2) ?
N1 C2 C3 119.94(19) ?
N1 C2 C7 113.17(17) ?
C3 C2 C7 126.89(19) ?
C2 C3 C4 118.9(2) ?
C2 C3 H3 120.6 ?
C4 C3 H3 120.6 ?
C5 C4 C3 120.1(2) ?
C5 C4 H4 120.0 ?
C3 C4 H4 120.0 ?
C6 C5 C4 118.4(2) ?
C6 C5 H5 120.8 ?
C4 C5 H5 120.8 ?
N1 C6 C5 120.74(19) ?
N1 C6 C8 113.39(17) ?
C5 C6 C8 125.87(18) ?
O4 C7 O3 126.04(19) ?
O4 C7 C2 119.34(18) ?
O3 C7 C2 114.61(17) ?
O6 C8 O5 126.09(19) ?
O6 C8 C6 118.01(18) ?
O5 C8 C6 115.90(17) ?
N2 C10 C11 122.8(2) ?
N2 C10 H10 118.6 ?
C11 C10 H10 118.6 ?
C10 C11 C12 120.3(2) ?
C10 C11 H11 119.9 ?
C12 C11 H11 119.9 ?
C11 C12 C13 117.16(19) ?
C11 C12 C15 117.24(19) ?
C13 C12 C15 125.60(19) ?
C12 C13 C14 119.31(19) ?
C12 C13 H13 120.3 ?
C14 C13 H13 120.3 ?
N2 C14 C13 123.33(19) ?
N2 C14 H14 118.3 ?
C13 C14 H14 118.3 ?
O7 C15 N3 122.3(2) ?
O7 C15 C12 119.01(19) ?
N3 C15 C12 118.67(19) ?

loop_
_geom_bond_atom_site_label_1
_geom_bond_atom_site_label_2
_geom_bond_distance
_geom_bond_publ_flag
Co1 N1 2.0135(16) y
Co1 N2 2.0769(17) y
Co1 O2 2.1145(17) y
Co1 O1 2.1449(17) y
Co1 O3 2.1496(14) y
Co1 O5 2.1673(14) y
O1 H1A 0.839(10) ?
O1 H1B 0.834(10) ?
O2 H2A 0.841(10) ?
O2 H2B 0.832(10) ?
O3 C7 1.274(2) y
O4 C7 1.235(2) y
O5 C8 1.270(2) y
O6 C8 1.229(2) y
O7 C15 1.223(3) y
N1 C6 1.334(2) ?
N1 C2 1.341(2) ?
N2 C14 1.333(3) ?
N2 C10 1.334(3) ?
N3 C15 1.325(3) ?
N3 H3A 0.882(10) ?
N3 H3B 0.897(10) ?
C2 C3 1.377(3) ?
C2 C7 1.519(3) ?
C3 C4 1.386(3) ?
C3 H3 0.93 ?
C4 C5 1.384(3) ?
C4 H4 0.93 ?
C5 C6 1.375(3) ?
C5 H5 0.93 ?
C6 C8 1.522(3) ?
C10 C11 1.373(3) ?
C10 H10 0.93 ?
C11 C12 1.378(3) ?
C11 H11 0.93 ?
C12 C13 1.379(3) ?
C12 C15 1.511(3) ?
C13 C14 1.382(3) ?
C13 H13 0.93 ?
C14 H14 0.93 ?

loop_
_geom_hbond_atom_site_label_D
_geom_hbond_atom_site_label_H
_geom_hbond_atom_site_label_A
_geom_hbond_site_symmetry_A
_geom_hbond_distance_DH
_geom_hbond_distance_HA
_geom_hbond_distance_DA
_geom_hbond_angle_DHA
O1 H1A O7 4_556 0.840(10) 1.940(10) 2.769(2) 172(2)
O1 H1B O3 5_657 0.830(10) 1.910(10) 2.739(2) 172(2)
O2 H2A O4 2_657 0.840(10) 1.910(10) 2.732(2) 166(3)
O2 H2B O5 7_557 0.830(10) 1.940(10) 2.746(2) 163(2)
N3 H3A O6 1_545 0.880(10) 2.020(10) 2.901(2) 174(2)
N3 H3B O4 8_445 0.900(10) 2.320(10) 3.204(2) 170(2)

loop_
_geom_torsion_atom_site_label_1
_geom_torsion_atom_site_label_2
_geom_torsion_atom_site_label_3
_geom_torsion_atom_site_label_4
_geom_torsion
N1 Co1 O3 C7 4.65(15)
N2 Co1 O3 C7 -174.92(15)
O2 Co1 O3 C7 -82.28(15)
O1 Co1 O3 C7 96.43(15)
O5 Co1 O3 C7 9.4(2)
N1 Co1 O5 C8 -1.45(15)
N2 Co1 O5 C8 178.13(15)
O2 Co1 O5 C8 86.57(16)
O1 Co1 O5 C8 -93.60(15)
O3 Co1 O5 C8 -6.2(2)
O2 Co1 N1 C6 -87.73(16)
O1 Co1 N1 C6 89.06(16)
O3 Co1 N1 C6 178.81(17)
O5 Co1 N1 C6 0.99(15)
O2 Co1 N1 C2 91.25(16)
O1 Co1 N1 C2 -91.95(16)
O3 Co1 N1 C2 -2.21(15)
O5 Co1 N1 C2 179.97(17)
O2 Co1 N2 C14 -83.80(18)
O1 Co1 N2 C14 99.40(18)
O3 Co1 N2 C14 9.6(2)
O5 Co1 N2 C14 -172.43(17)
O2 Co1 N2 C10 99.62(18)
O1 Co1 N2 C10 -77.18(18)
O3 Co1 N2 C10 -167.02(17)
O5 Co1 N2 C10 11.0(2)
C6 N1 C2 C3 -1.6(3)
Co1 N1 C2 C3 179.49(16)
C6 N1 C2 C7 178.91(18)
Co1 N1 C2 C7 0.0(2)
N1 C2 C3 C4 1.2(4)
C7 C2 C3 C4 -179.3(2)
C2 C3 C4 C5 -0.1(4)
C3 C4 C5 C6 -0.6(4)
C2 N1 C6 C5 0.8(3)
Co1 N1 C6 C5 179.78(17)
C2 N1 C6 C8 -179.44(19)
Co1 N1 C6 C8 -0.5(2)
C4 C5 C6 N1 0.3(4)
C4 C5 C6 C8 -179.4(2)
Co1 O3 C7 O4 175.04(17)
Co1 O3 C7 C2 -6.0(2)
N1 C2 C7 O4 -176.84(19)
C3 C2 C7 O4 3.7(3)
N1 C2 C7 O3 4.1(3)
C3 C2 C7 O3 -175.4(2)
Co1 O5 C8 O6 -178.3(2)
Co1 O5 C8 C6 1.6(2)
N1 C6 C8 O6 179.1(2)
C5 C6 C8 O6 -1.2(4)
N1 C6 C8 O5 -0.8(3)
C5 C6 C8 O5 178.9(2)
C14 N2 C10 C11 0.6(4)
Co1 N2 C10 C11 177.4(2)
N2 C10 C11 C12 0.9(4)
C10 C11 C12 C13 -1.8(4)
C10 C11 C12 C15 178.0(2)
C11 C12 C13 C14 1.3(3)
C15 C12 C13 C14 -178.6(2)
C10 N2 C14 C13 -1.2(3)
Co1 N2 C14 C13 -177.87(16)
C12 C13 C14 N2 0.3(3)
C11 C12 C15 O7 -3.2(4)
C13 C12 C15 O7 176.6(2)
C11 C12 C15 N3 177.1(2)
C13 C12 C15 N3 -3.1(4)
